data_4515866
loop_
_publ_author_name
'McCready, Matthew S.'
'Puddephatt, Richard J.'

_publ_section_title
;
 Supramolecular Organoplatinum(IV) Chemistry: Dimers and Polymers Formed
 by Intermolecular Hydrogen Bonding.
;
_journal_issue 10
_journal_name_full 'ACS omega'
_journal_page_first 13621
_journal_page_last 13629
_journal_paper_doi 10.1021/acsomega.8b01860
_journal_volume 3
_journal_year 2018
_chemical_formula_moiety '2(C24 H29 Br N4 O2 Pt), C1 H2 Cl2'
_chemical_formula_sum 'C49 H60 Br2 Cl2 N8 O4 Pt2'
_chemical_formula_weight 1445.91
_space_group_IT_number 60
_space_group_name_Hall '-P 2n 2ab'
_space_group_name_H-M_alt 'P b c n'
_symmetry_cell_setting orthorhombic
_symmetry_space_group_name_Hall '-P 2n 2ab'
_symmetry_space_group_name_H-M 'P b c n'
_atom_sites_solution_hydrogens geom
_atom_sites_solution_primary direct
_atom_sites_solution_secondary difmap
_audit_creation_method SHELXL-97
_cell_angle_alpha 90.00
_cell_angle_beta 90.00
_cell_angle_gamma 90.00
_cell_formula_units_Z 4
_cell_length_a 11.8035(16)
_cell_length_b 15.125(2)
_cell_length_c 28.887(4)
_cell_measurement_reflns_used 5739
_cell_measurement_temperature 150(2)
_cell_measurement_theta_max 27.20
_cell_measurement_theta_min 2.19
_cell_volume 5157.1(12)
_computing_cell_refinement 'Bruker SAINT'
_computing_data_collection 'Bruker APEX2'
_computing_data_reduction 'Bruker SAINT'
_computing_molecular_graphics 'Bruker SHELXTL'
_computing_publication_material 'Bruker SHELXTL'
_computing_structure_refinement 'SHELXL-97 (Sheldrick, 2008)'
_computing_structure_solution 'SHELXS-97 (Sheldrick, 2008)'
_diffrn_ambient_temperature 150(2)
_diffrn_measured_fraction_theta_full 0.998
_diffrn_measured_fraction_theta_max 0.998
_diffrn_measurement_device_type 'Bruker APEX-II CCD'
_diffrn_measurement_method '\f and \w scans'
_diffrn_radiation_monochromator graphite
_diffrn_radiation_source 'fine-focus sealed tube'
_diffrn_radiation_type MoK\a
_diffrn_radiation_wavelength 0.71073
_diffrn_reflns_av_R_equivalents 0.1676
_diffrn_reflns_av_sigmaI/netI 0.0857
_diffrn_reflns_limit_h_max 15
_diffrn_reflns_limit_h_min -15
_diffrn_reflns_limit_k_max 19
_diffrn_reflns_limit_k_min -12
_diffrn_reflns_limit_l_max 37
_diffrn_reflns_limit_l_min -37
_diffrn_reflns_number 75880
_diffrn_reflns_theta_full 27.20
_diffrn_reflns_theta_max 27.20
_diffrn_reflns_theta_min 2.19
_exptl_absorpt_coefficient_mu 7.124
_exptl_absorpt_correction_T_max 0.9194
_exptl_absorpt_correction_T_min 0.7216
_exptl_absorpt_correction_type multi-scan
_exptl_absorpt_process_details 'SADABS (Bruker, 2006)'
_exptl_crystal_colour colourless
_exptl_crystal_density_diffrn 1.862
_exptl_crystal_density_method 'not measured'
_exptl_crystal_description plate
_exptl_crystal_F_000 2808
_exptl_crystal_size_max 0.05
_exptl_crystal_size_mid 0.03
_exptl_crystal_size_min 0.01
_refine_diff_density_max 3.587
_refine_diff_density_min -2.306
_refine_diff_density_rms 0.268
_refine_ls_extinction_method none
_refine_ls_goodness_of_fit_ref 1.081
_refine_ls_hydrogen_treatment constr
_refine_ls_matrix_type full
_refine_ls_number_parameters 303
_refine_ls_number_reflns 5739
_refine_ls_number_restraints 0
_refine_ls_restrained_S_all 1.081
_refine_ls_R_factor_all 0.1171
_refine_ls_R_factor_gt 0.0637
_refine_ls_shift/su_max 0.001
_refine_ls_shift/su_mean 0.000
_refine_ls_structure_factor_coef Fsqd
_refine_ls_weighting_details 'calc w=1/[\s^2^(Fo^2^)+(0.0439P)^2^+140.3972P] where P=(Fo^2^+2Fc^2^)/3'
_refine_ls_weighting_scheme calc
_refine_ls_wR_factor_gt 0.1439
_refine_ls_wR_factor_ref 0.1692
_reflns_number_gt 3552
_reflns_number_total 5739
_reflns_threshold_expression >2sigma(I)
_cod_data_source_file ao8b01860_si_001.cif
_cod_data_source_block 2a
_cod_original_sg_symbol_H-M Pbcn
_cod_database_code 4515866
_exptl_crystal_f_000' 2794.89

loop_
_symmetry_equiv_pos_as_xyz
'x, y, z'
'-x+1/2, -y+1/2, z+1/2'
'-x, y, -z+1/2'
'x+1/2, -y+1/2, -z'
'-x, -y, -z'
'x-1/2, y-1/2, -z-1/2'
'x, -y, z-1/2'
'-x-1/2, y-1/2, z'

loop_
_atom_site_label
_atom_site_type_symbol
_atom_site_fract_x
_atom_site_fract_y
_atom_site_fract_z
_atom_site_U_iso_or_equiv
_atom_site_adp_type
_atom_site_occupancy
_atom_site_symmetry_multiplicity
_atom_site_calc_flag
_atom_site_refinement_flags
Pt1 Pt 0.47522(4) 0.23151(3) 0.434572(16) 0.02231(15) Uani 1 1 d .
Br1 Br 0.57540(12) 0.15294(9) 0.36807(5) 0.0331(3) Uani 1 1 d .
Cl1 Cl 0.6223(5) 0.3128(3) 0.24661(17) 0.0653(13) Uani 1 1 d .
N1 N 0.5796(10) 0.3437(7) 0.4175(4) 0.027(2) Uani 1 1 d .
O2 O 0.5178(9) 0.3947(7) 0.5237(3) 0.040(2) Uani 1 1 d .
N3 N 0.2658(9) 0.2827(7) 0.3796(3) 0.024(2) Uani 1 1 d .
C10 C 0.0795(11) 0.3067(9) 0.3523(4) 0.024(3) Uani 1 1 d .
N2 N 0.3714(9) 0.3070(7) 0.3869(3) 0.022(2) Uani 1 1 d .
C1 C 0.6868(10) 0.3558(8) 0.4309(5) 0.028(3) Uani 1 1 d .
H1A H 0.7151 0.3196 0.4552 0.034 Uiso 1 1 calc R
C23 C 0.3867(12) 0.2930(8) 0.4887(4) 0.028(3) Uani 1 1 d .
H23A H 0.3052 0.2968 0.4809 0.034 Uiso 1 1 calc R
H23B H 0.3947 0.2579 0.5174 0.034 Uiso 1 1 calc R
C6 C 0.4170(10) 0.3855(8) 0.3741(4) 0.018(2) Uani 1 1 d .
O1 O 0.3912(9) 0.4470(7) 0.4729(3) 0.040(3) Uani 1 1 d .
H1 H 0.4249 0.4940 0.4800 0.060 Uiso 1 1 calc R
C7 C 0.3408(12) 0.4508(9) 0.3571(4) 0.025(3) Uani 1 1 d .
C25 C 0.5000 0.2459(14) 0.2500 0.045(6) Uani 1 2 d S
H25A H 0.4954 0.2075 0.2223 0.054 Uiso 0.50 1 calc PR
H25B H 0.5046 0.2075 0.2777 0.054 Uiso 0.50 1 calc PR
C5 C 0.5354(10) 0.3975(9) 0.3837(4) 0.023(3) Uani 1 1 d .
C9 C 0.1949(11) 0.3399(8) 0.3593(4) 0.022(3) Uani 1 1 d .
C24 C 0.4332(13) 0.3826(10) 0.4958(5) 0.034(3) Uani 1 1 d .
N4 N 0.0285(10) 0.3257(6) 0.3120(3) 0.025(2) Uani 1 1 d .
C11 C 0.0263(11) 0.2541(8) 0.3867(4) 0.023(3) Uani 1 1 d .
H11A H 0.0645 0.2382 0.4144 0.028 Uiso 1 1 calc R
C12 C -0.0824(12) 0.2271(10) 0.3782(5) 0.036(3) Uani 1 1 d .
H12A H -0.1218 0.1934 0.4008 0.043 Uiso 1 1 calc R
C22 C 0.3656(11) 0.1262(8) 0.4457(4) 0.026(3) Uani 1 1 d .
H22A H 0.3144 0.1404 0.4713 0.040 Uiso 1 1 calc R
H22B H 0.4095 0.0732 0.4534 0.040 Uiso 1 1 calc R
H22C H 0.3213 0.1153 0.4176 0.040 Uiso 1 1 calc R
C20 C 0.1384(12) 0.4958(8) 0.3362(5) 0.030(3) Uani 1 1 d .
H20A H 0.1555 0.5523 0.3520 0.036 Uiso 1 1 calc R
H20B H 0.0642 0.4749 0.3479 0.036 Uiso 1 1 calc R
C15 C 0.3781(13) 0.5476(9) 0.3526(4) 0.030(3) Uani 1 1 d .
H15A H 0.3169 0.5857 0.3648 0.036 Uiso 1 1 calc R
H15B H 0.4457 0.5568 0.3723 0.036 Uiso 1 1 calc R
C14 C -0.0786(12) 0.2967(9) 0.3053(5) 0.033(3) Uani 1 1 d .
H14A H -0.1158 0.3109 0.2771 0.039 Uiso 1 1 calc R
C13 C -0.1348(12) 0.2482(8) 0.3373(5) 0.031(3) Uani 1 1 d .
H13A H -0.2101 0.2290 0.3315 0.037 Uiso 1 1 calc R
C8 C 0.2278(11) 0.4290(8) 0.3499(4) 0.023(3) Uani 1 1 d .
C4 C 0.6090(12) 0.4554(10) 0.3613(5) 0.033(3) Uani 1 1 d .
H4B H 0.5819 0.4888 0.3358 0.039 Uiso 1 1 calc R
C21 C 0.5809(13) 0.1740(11) 0.4825(5) 0.041(4) Uani 1 1 d .
H21A H 0.5598 0.1939 0.5136 0.062 Uiso 1 1 calc R
H21B H 0.6594 0.1912 0.4761 0.062 Uiso 1 1 calc R
H21C H 0.5739 0.1095 0.4807 0.062 Uiso 1 1 calc R
C19 C 0.1267(15) 0.5141(11) 0.2842(5) 0.045(4) Uani 1 1 d .
H19A H 0.0911 0.4615 0.2698 0.054 Uiso 1 1 calc R
H19B H 0.0730 0.5639 0.2804 0.054 Uiso 1 1 calc R
C16 C 0.4061(13) 0.5778(10) 0.3038(5) 0.036(3) Uani 1 1 d .
H16A H 0.4610 0.6271 0.3059 0.043 Uiso 1 1 calc R
H16B H 0.4444 0.5284 0.2876 0.043 Uiso 1 1 calc R
C2 C 0.7582(12) 0.4170(11) 0.4120(5) 0.038(4) Uani 1 1 d .
H2A H 0.8324 0.4257 0.4240 0.046 Uiso 1 1 calc R
C3 C 0.7193(13) 0.4655(11) 0.3751(5) 0.043(4) Uani 1 1 d .
H3B H 0.7680 0.5054 0.3594 0.052 Uiso 1 1 calc R
C17 C 0.3094(18) 0.6074(11) 0.2747(6) 0.057(5) Uani 1 1 d .
H17A H 0.3401 0.6411 0.2482 0.068 Uiso 1 1 calc R
H17B H 0.2627 0.6487 0.2933 0.068 Uiso 1 1 calc R
C18 C 0.2332(18) 0.5361(12) 0.2562(5) 0.060(6) Uani 1 1 d .
H18A H 0.2786 0.4813 0.2532 0.072 Uiso 1 1 calc R
H18B H 0.2092 0.5534 0.2247 0.072 Uiso 1 1 calc R

loop_
_atom_site_aniso_label
_atom_site_aniso_U_11
_atom_site_aniso_U_22
_atom_site_aniso_U_33
_atom_site_aniso_U_23
_atom_site_aniso_U_13
_atom_site_aniso_U_12
Pt1 0.0169(2) 0.0260(2) 0.0241(2) 0.0030(2) -0.0014(2) -0.0002(2)
Br1 0.0263(7) 0.0313(7) 0.0417(8) -0.0034(6) 0.0073(6) 0.0003(6)
Cl1 0.062(3) 0.068(3) 0.066(3) 0.008(2) 0.002(2) -0.020(3)
N1 0.030(6) 0.011(5) 0.040(6) -0.007(4) 0.006(5) -0.010(5)
O2 0.047(6) 0.046(6) 0.029(5) -0.001(4) -0.011(5) -0.002(5)
N3 0.024(5) 0.030(6) 0.017(5) 0.003(4) -0.002(4) 0.001(5)
C10 0.015(6) 0.036(7) 0.020(6) -0.006(5) 0.003(5) -0.001(6)
N2 0.017(5) 0.029(6) 0.021(5) 0.000(4) 0.000(4) 0.004(5)
C1 0.014(6) 0.024(7) 0.048(8) -0.001(6) -0.007(6) -0.002(5)
C23 0.030(7) 0.024(7) 0.030(7) 0.001(5) 0.021(6) -0.006(6)
C6 0.014(6) 0.026(6) 0.014(6) 0.001(5) -0.005(5) -0.004(5)
O1 0.048(7) 0.031(6) 0.041(6) -0.004(5) -0.007(5) 0.005(5)
C7 0.030(8) 0.029(7) 0.017(6) 0.001(5) 0.004(5) 0.000(6)
C25 0.062(17) 0.035(14) 0.038(12) 0.000 0.001(10) 0.000
C5 0.010(6) 0.033(7) 0.027(6) 0.002(5) -0.004(5) 0.000(5)
C9 0.024(7) 0.024(7) 0.017(6) -0.002(5) 0.004(5) 0.002(5)
C24 0.039(8) 0.038(8) 0.024(7) -0.004(6) -0.002(6) 0.008(7)
N4 0.026(6) 0.017(5) 0.030(6) -0.004(4) -0.010(5) -0.006(5)
C11 0.022(6) 0.025(7) 0.023(6) -0.002(5) -0.006(5) 0.003(6)
C12 0.030(7) 0.039(8) 0.038(8) -0.003(7) 0.000(6) -0.014(7)
C22 0.027(7) 0.021(7) 0.031(7) 0.004(5) -0.006(5) -0.005(5)
C20 0.040(8) 0.017(7) 0.034(7) -0.007(6) -0.011(6) 0.008(6)
C15 0.040(8) 0.027(7) 0.025(7) 0.001(5) -0.001(6) -0.004(6)
C14 0.020(6) 0.039(8) 0.038(8) 0.002(6) -0.006(6) 0.012(6)
C13 0.028(7) 0.023(8) 0.041(8) -0.007(5) -0.003(6) 0.005(5)
C8 0.030(7) 0.021(7) 0.018(6) 0.003(5) -0.002(5) 0.001(5)
C4 0.024(7) 0.038(8) 0.037(8) 0.010(6) 0.001(6) 0.003(6)
C21 0.029(8) 0.054(10) 0.041(9) 0.009(7) -0.012(7) 0.004(7)
C19 0.061(11) 0.034(9) 0.039(9) 0.008(7) -0.015(8) -0.002(8)
C16 0.041(9) 0.028(8) 0.037(8) 0.011(6) -0.006(7) -0.007(6)
C2 0.022(7) 0.054(10) 0.038(8) -0.005(7) -0.007(6) -0.012(7)
C3 0.036(9) 0.044(10) 0.050(10) 0.008(7) 0.007(7) -0.016(7)
C17 0.089(15) 0.039(10) 0.043(10) 0.009(8) -0.003(9) 0.005(10)
C18 0.096(17) 0.059(13) 0.025(9) 0.003(8) -0.014(9) 0.014(11)

loop_
_atom_type_symbol
_atom_type_description
_atom_type_scat_dispersion_real
_atom_type_scat_dispersion_imag
_atom_type_scat_source
C C 0.0033 0.0016 'International Tables Vol C Tables 4.2.6.8 and 6.1.1.4'
H H 0.0000 0.0000 'International Tables Vol C Tables 4.2.6.8 and 6.1.1.4'
N N 0.0061 0.0033 'International Tables Vol C Tables 4.2.6.8 and 6.1.1.4'
O O 0.0106 0.0060 'International Tables Vol C Tables 4.2.6.8 and 6.1.1.4'
Cl Cl 0.1484 0.1585 'International Tables Vol C Tables 4.2.6.8 and 6.1.1.4'
Br Br -0.2901 2.4595 'International Tables Vol C Tables 4.2.6.8 and 6.1.1.4'
Pt Pt -1.7033 8.3905 'International Tables Vol C Tables 4.2.6.8 and 6.1.1.4'

loop_
_geom_angle_atom_site_label_1
_geom_angle_atom_site_label_2
_geom_angle_atom_site_label_3
_geom_angle
_geom_angle_site_symmetry_1
C21 Pt1 C22 87.1(6) .
C21 Pt1 C23 89.3(6) .
C22 Pt1 C23 85.1(5) .
C21 Pt1 N1 98.1(6) .
C22 Pt1 N1 174.7(5) .
C23 Pt1 N1 96.1(4) .
C21 Pt1 N2 173.2(5) .
C22 Pt1 N2 98.6(5) .
C23 Pt1 N2 87.6(5) .
N1 Pt1 N2 76.3(4) .
C21 Pt1 Br1 91.7(5) .
C22 Pt1 Br1 92.7(4) .
C23 Pt1 Br1 177.6(4) .
N1 Pt1 Br1 86.0(3) .
N2 Pt1 Br1 91.7(3) .
C1 N1 C5 119.0(11) .
C1 N1 Pt1 125.7(9) .
C5 N1 Pt1 114.3(8) .
N2 N3 C9 118.8(11) .
N4 C10 C11 122.0(12) .
N4 C10 C9 117.5(11) .
C11 C10 C9 120.5(11) .
N3 N2 C6 125.2(10) .
N3 N2 Pt1 119.4(8) .
C6 N2 Pt1 114.3(8) .
N1 C1 C2 124.2(13) .
N1 C1 H1A 117.9 .
C2 C1 H1A 117.9 .
C24 C23 Pt1 109.1(8) .
C24 C23 H23A 109.9 .
Pt1 C23 H23A 109.9 .
C24 C23 H23B 109.9 .
Pt1 C23 H23B 109.9 .
H23A C23 H23B 108.3 .
N2 C6 C7 116.8(11) .
N2 C6 C5 116.3(11) .
C7 C6 C5 126.5(11) .
C24 O1 H1 109.5 .
C8 C7 C6 119.6(12) .
C8 C7 C15 119.3(12) .
C6 C7 C15 120.7(12) .
Cl1 C25 Cl1 110.1(12) 3_655
Cl1 C25 H25A 109.6 3_655
Cl1 C25 H25A 109.6 .
Cl1 C25 H25B 109.6 3_655
Cl1 C25 H25B 109.6 .
H25A C25 H25B 108.2 .
N1 C5 C4 117.8(11) .
N1 C5 C6 115.6(11) .
C4 C5 C6 126.6(11) .
N3 C9 C8 121.6(12) .
N3 C9 C10 114.8(11) .
C8 C9 C10 123.3(12) .
O1 C24 O2 120.9(14) .
O1 C24 C23 118.9(13) .
O2 C24 C23 120.2(13) .
C10 N4 C14 118.3(11) .
C12 C11 C10 117.2(12) .
C12 C11 H11A 121.4 .
C10 C11 H11A 121.4 .
C11 C12 C13 120.6(13) .
C11 C12 H12A 119.7 .
C13 C12 H12A 119.7 .
Pt1 C22 H22A 109.5 .
Pt1 C22 H22B 109.5 .
H22A C22 H22B 109.5 .
Pt1 C22 H22C 109.5 .
H22A C22 H22C 109.5 .
H22B C22 H22C 109.5 .
C8 C20 C19 116.1(12) .
C8 C20 H20A 108.3 .
C19 C20 H20A 108.3 .
C8 C20 H20B 108.3 .
C19 C20 H20B 108.3 .
H20A C20 H20B 107.4 .
C16 C15 C7 115.5(11) .
C16 C15 H15A 108.4 .
C7 C15 H15A 108.4 .
C16 C15 H15B 108.4 .
C7 C15 H15B 108.4 .
H15A C15 H15B 107.5 .
N4 C14 C13 122.4(13) .
N4 C14 H14A 118.8 .
C13 C14 H14A 118.8 .
C14 C13 C12 119.5(14) .
C14 C13 H13A 120.2 .
C12 C13 H13A 120.2 .
C7 C8 C9 117.1(11) .
C7 C8 C20 123.4(12) .
C9 C8 C20 119.4(12) .
C3 C4 C5 121.9(13) .
C3 C4 H4B 119.1 .
C5 C4 H4B 119.1 .
Pt1 C21 H21A 109.5 .
Pt1 C21 H21B 109.5 .
H21A C21 H21B 109.5 .
Pt1 C21 H21C 109.5 .
H21A C21 H21C 109.5 .
H21B C21 H21C 109.5 .
C18 C19 C20 118.8(14) .
C18 C19 H19A 107.6 .
C20 C19 H19A 107.6 .
C18 C19 H19B 107.6 .
C20 C19 H19B 107.6 .
H19A C19 H19B 107.0 .
C17 C16 C15 116.6(14) .
C17 C16 H16A 108.1 .
C15 C16 H16A 108.1 .
C17 C16 H16B 108.1 .
C15 C16 H16B 108.1 .
H16A C16 H16B 107.3 .
C1 C2 C3 117.8(13) .
C1 C2 H2A 121.1 .
C3 C2 H2A 121.1 .
C4 C3 C2 119.0(14) .
C4 C3 H3B 120.5 .
C2 C3 H3B 120.5 .
C16 C17 C18 116.4(14) .
C16 C17 H17A 108.2 .
C18 C17 H17A 108.2 .
C16 C17 H17B 108.2 .
C18 C17 H17B 108.2 .
H17A C17 H17B 107.4 .
C17 C18 C19 117.4(14) .
C17 C18 H18A 108.0 .
C19 C18 H18A 108.0 .
C17 C18 H18B 108.0 .
C19 C18 H18B 108.0 .
H18A C18 H18B 107.2 .

loop_
_geom_bond_atom_site_label_1
_geom_bond_atom_site_label_2
_geom_bond_distance
_geom_bond_site_symmetry_2
Pt1 C21 2.057(13) .
Pt1 C22 2.077(12) .
Pt1 C23 2.098(12) .
Pt1 N1 2.154(10) .
Pt1 N2 2.168(10) .
Pt1 Br1 2.5496(15) .
Cl1 C25 1.766(13) .
N1 C1 1.336(16) .
N1 C5 1.375(16) .
O2 C24 1.295(17) .
N3 N2 1.317(14) .
N3 C9 1.338(15) .
C10 N4 1.343(15) .
C10 C11 1.418(17) .
C10 C9 1.466(17) .
N2 C6 1.355(15) .
C1 C2 1.366(19) .
C1 H1A 0.9500 .
C23 C24 1.476(19) .
C23 H23A 0.9900 .
C23 H23B 0.9900 .
C6 C7 1.422(17) .
C6 C5 1.437(15) .
O1 C24 1.279(16) .
O1 H1 0.8400 .
C7 C8 1.389(18) .
C7 C15 1.534(18) .
C25 Cl1 1.766(13) 3_655
C25 H25A 0.9900 .
C25 H25B 0.9900 .
C5 C4 1.392(18) .
C9 C8 1.428(17) .
N4 C14 1.353(17) .
C11 C12 1.368(18) .
C11 H11A 0.9500 .
C12 C13 1.371(19) .
C12 H12A 0.9500 .
C22 H22A 0.9800 .
C22 H22B 0.9800 .
C22 H22C 0.9800 .
C20 C8 1.514(17) .
C20 C19 1.534(19) .
C20 H20A 0.9900 .
C20 H20B 0.9900 .
C15 C16 1.517(18) .
C15 H15A 0.9900 .
C15 H15B 0.9900 .
C14 C13 1.354(19) .
C14 H14A 0.9500 .
C13 H13A 0.9500 .
C4 C3 1.37(2) .
C4 H4B 0.9500 .
C21 H21A 0.9800 .
C21 H21B 0.9800 .
C21 H21C 0.9800 .
C19 C18 1.53(3) .
C19 H19A 0.9900 .
C19 H19B 0.9900 .
C16 C17 1.49(2) .
C16 H16A 0.9900 .
C16 H16B 0.9900 .
C2 C3 1.37(2) .
C2 H2A 0.9500 .
C3 H3B 0.9500 .
C17 C18 1.50(3) .
C17 H17A 0.9900 .
C17 H17B 0.9900 .
C18 H18A 0.9900 .
C18 H18B 0.9900 .

loop_
_geom_torsion_atom_site_label_1
_geom_torsion_atom_site_label_2
_geom_torsion_atom_site_label_3
_geom_torsion_atom_site_label_4
_geom_torsion
C21 Pt1 N1 C1 9.3(12)
C22 Pt1 N1 C1 -158(5)
C23 Pt1 N1 C1 99.5(11)
N2 Pt1 N1 C1 -174.5(11)
Br1 Pt1 N1 C1 -81.8(11)
C21 Pt1 N1 C5 177.7(9)
C22 Pt1 N1 C5 11(6)
C23 Pt1 N1 C5 -92.2(9)
N2 Pt1 N1 C5 -6.2(8)
Br1 Pt1 N1 C5 86.6(8)
C9 N3 N2 C6 -2.6(17)
C9 N3 N2 Pt1 164.3(8)
C21 Pt1 N2 N3 -139(4)
C22 Pt1 N2 N3 8.3(9)
C23 Pt1 N2 N3 -76.3(9)
N1 Pt1 N2 N3 -173.2(9)
Br1 Pt1 N2 N3 101.4(8)
C21 Pt1 N2 C6 29(5)
C22 Pt1 N2 C6 176.6(8)
C23 Pt1 N2 C6 91.9(9)
N1 Pt1 N2 C6 -4.9(8)
Br1 Pt1 N2 C6 -90.4(8)
C5 N1 C1 C2 -2(2)
Pt1 N1 C1 C2 165.5(11)
C21 Pt1 C23 C24 94.4(11)
C22 Pt1 C23 C24 -178.4(11)
N1 Pt1 C23 C24 -3.6(10)
N2 Pt1 C23 C24 -79.6(10)
Br1 Pt1 C23 C24 -152(9)
N3 N2 C6 C7 9.1(17)
Pt1 N2 C6 C7 -158.3(8)
N3 N2 C6 C5 -177.4(10)
Pt1 N2 C6 C5 15.1(13)
N2 C6 C7 C8 -6.7(17)
C5 C6 C7 C8 -179.5(11)
N2 C6 C7 C15 165.5(11)
C5 C6 C7 C15 -7.2(18)
C1 N1 C5 C4 7.3(18)
Pt1 N1 C5 C4 -161.9(10)
C1 N1 C5 C6 -174.7(11)
Pt1 N1 C5 C6 16.1(14)
N2 C6 C5 N1 -21.0(16)
C7 C6 C5 N1 151.7(12)
N2 C6 C5 C4 156.8(13)
C7 C6 C5 C4 -30(2)
N2 N3 C9 C8 -6.3(17)
N2 N3 C9 C10 179.7(10)
N4 C10 C9 N3 -138.6(12)
C11 C10 C9 N3 39.4(16)
N4 C10 C9 C8 47.5(17)
C11 C10 C9 C8 -134.4(13)
Pt1 C23 C24 O1 89.1(14)
Pt1 C23 C24 O2 -88.4(14)
C11 C10 N4 C14 3.0(18)
C9 C10 N4 C14 -179.0(11)
N4 C10 C11 C12 -3.5(19)
C9 C10 C11 C12 178.6(12)
C10 C11 C12 C13 2(2)
C8 C7 C15 C16 -85.0(16)
C6 C7 C15 C16 102.7(14)
C10 N4 C14 C13 -1.2(19)
N4 C14 C13 C12 0(2)
C11 C12 C13 C14 0(2)
C6 C7 C8 C9 -1.2(17)
C15 C7 C8 C9 -173.6(10)
C6 C7 C8 C20 174.3(11)
C15 C7 C8 C20 1.9(18)
N3 C9 C8 C7 8.0(17)
C10 C9 C8 C7 -178.5(11)
N3 C9 C8 C20 -167.7(11)
C10 C9 C8 C20 5.8(17)
C19 C20 C8 C7 86.0(16)
C19 C20 C8 C9 -98.6(15)
N1 C5 C4 C3 -6(2)
C6 C5 C4 C3 176.0(14)
C8 C20 C19 C18 -50.4(19)
C7 C15 C16 C17 84.6(17)
N1 C1 C2 C3 -4(2)
C5 C4 C3 C2 0(2)
C1 C2 C3 C4 5(2)
C15 C16 C17 C18 -74(2)
C16 C17 C18 C19 95(2)
C20 C19 C18 C17 -51(2)
